data_7202349
loop_
_publ_author_name
'Bhatt, Prashant M.'
'Desiraju, Gautam R.'

_publ_section_title
;
 Co-crystal formation and the determination of absolute configuration
;
_journal_issue 12
_journal_name_full CrystEngComm
_journal_page_first 1747
_journal_paper_doi 10.1039/b810643f
_journal_volume 10
_journal_year 2008
_chemical_absolute_configuration ad
_chemical_formula_moiety '(C21 H32 O2) (C6 H5 I O)'
_chemical_formula_sum 'C27 H37 I O3'
_chemical_formula_weight 536.47
_chemical_name_common '3beta-hydroxypregn-5-en-20-one+4iodophenol cocrystal'
_chemical_name_systematic
;
3\b-hydroxypregn-5-en-20-one+4iodophenol cocrystal
;
_space_group_IT_number 19
_symmetry_cell_setting orthorhombic
_symmetry_space_group_name_Hall 'P 2ac 2ab'
_symmetry_space_group_name_H-M 'P 21 21 21'
_atom_sites_solution_hydrogens geom
_atom_sites_solution_primary direct
_atom_sites_solution_secondary difmap
_audit_creation_method SHELXL-97
_cell_angle_alpha 90.00
_cell_angle_beta 90.00
_cell_angle_gamma 90.00
_cell_formula_units_Z 4
_cell_length_a 6.1375(6)
_cell_length_b 15.5472(15)
_cell_length_c 25.751(3)
_cell_measurement_reflns_used 5427
_cell_measurement_temperature 100(2)
_cell_measurement_theta_max 25.99
_cell_measurement_theta_min 2.62
_cell_volume 2457.2(4)
_computing_cell_refinement 'Bruker SMART'
_computing_data_collection 'Bruker SMART'
_computing_data_reduction 'Bruker SAINT'
_computing_molecular_graphics 'Bruker SHELXTL'
_computing_publication_material 'Bruker SHELXTL'
_computing_structure_refinement 'SHELXL-97 (Sheldrick, 1997)'
_computing_structure_solution 'SHELXS-97 (Sheldrick, 1990)'
_diffrn_ambient_temperature 100(2)
_diffrn_measured_fraction_theta_full 0.999
_diffrn_measured_fraction_theta_max 0.999
_diffrn_measurement_device_type 'CCD area detector'
_diffrn_measurement_method 'phi and omega scans'
_diffrn_radiation_monochromator graphite
_diffrn_radiation_source 'fine-focus sealed tube'
_diffrn_radiation_type MoK\a
_diffrn_radiation_wavelength 0.71073
_diffrn_reflns_av_R_equivalents 0.0372
_diffrn_reflns_av_sigmaI/netI 0.0297
_diffrn_reflns_limit_h_max 7
_diffrn_reflns_limit_h_min -7
_diffrn_reflns_limit_k_max 19
_diffrn_reflns_limit_k_min -19
_diffrn_reflns_limit_l_max 31
_diffrn_reflns_limit_l_min -31
_diffrn_reflns_number 25526
_diffrn_reflns_theta_full 26.02
_diffrn_reflns_theta_max 26.02
_diffrn_reflns_theta_min 1.53
_exptl_absorpt_coefficient_mu 1.329
_exptl_absorpt_correction_type none
_exptl_crystal_colour colourless
_exptl_crystal_density_diffrn 1.450
_exptl_crystal_density_method 'not measured'
_exptl_crystal_description block
_exptl_crystal_F_000 1104
_exptl_crystal_size_max 0.24
_exptl_crystal_size_mid 0.19
_exptl_crystal_size_min 0.12
_refine_diff_density_max 0.719
_refine_diff_density_min -0.249
_refine_diff_density_rms 0.062
_refine_ls_abs_structure_details 'Flack H D (1983), Acta Cryst. A39, 876-881'
_refine_ls_abs_structure_Flack -0.011(13)
_refine_ls_extinction_method none
_refine_ls_goodness_of_fit_ref 1.047
_refine_ls_hydrogen_treatment mixed
_refine_ls_matrix_type full
_refine_ls_number_parameters 311
_refine_ls_number_reflns 4847
_refine_ls_number_restraints 4
_refine_ls_restrained_S_all 1.047
_refine_ls_R_factor_all 0.0247
_refine_ls_R_factor_gt 0.0236
_refine_ls_shift/su_max 0.001
_refine_ls_shift/su_mean 0.000
_refine_ls_structure_factor_coef Fsqd
_refine_ls_weighting_details 'calc w=1/[\s^2^(Fo^2^)+(0.0296P)^2^+0.2305P] where P=(Fo^2^+2Fc^2^)/3'
_refine_ls_weighting_scheme calc
_refine_ls_wR_factor_gt 0.0537
_refine_ls_wR_factor_ref 0.0542
_reflns_number_gt 4710
_reflns_number_total 4847
_reflns_threshold_expression >2sigma(I)
_cod_data_source_file b810643f.txt
_cod_data_source_block cc1
_cod_depositor_comments
;
 Replacing the "\B" substring with the "\b" substring in the
 _chemical_name_systematic data item value.

 Antanas Vaitkus,
 2017-03-30

The following automatic conversions were performed:
'_symmetry_cell_setting' value 'Orthorhombic' changed to 'orthorhombic'
according to '/home/saulius/struct/CIF-dictionaries/cif_core.dic'
dictionary named 'cif_core.dic' version 2.4.1 from 2010-06-29.

Automatic conversion script
Id: cif_fix_enum 1527 2010-12-29 10:47:43Z saulius 
;
_cod_original_cell_volume 2457.1(4)
_cod_original_sg_symbol_H-M P2(1)2(1)2(1)
_cod_database_code 7202349

loop_
_symmetry_equiv_pos_as_xyz
'x, y, z'
'-x+1/2, -y, z+1/2'
'-x, y+1/2, -z+1/2'
'x+1/2, -y+1/2, -z'

loop_
_atom_site_label
_atom_site_type_symbol
_atom_site_fract_x
_atom_site_fract_y
_atom_site_fract_z
_atom_site_U_iso_or_equiv
_atom_site_adp_type
_atom_site_occupancy
_atom_site_symmetry_multiplicity
_atom_site_calc_flag
_atom_site_refinement_flags
_atom_site_disorder_assembly
_atom_site_disorder_group
O1 O 0.4251(4) 0.82126(13) 1.20744(7) 0.0253(4) Uani 1 1 d D . .
O2 O 1.0149(4) 1.05337(14) 0.78027(8) 0.0351(5) Uani 1 1 d . . .
O3 O 0.3850(4) 0.29508(14) 0.72477(7) 0.0338(5) Uani 1 1 d D . .
I1 I 0.71815(3) 0.287186(10) 0.953185(6) 0.02407(6) Uani 1 1 d . . .
C1 C 0.4232(4) 0.94843(18) 1.08222(10) 0.0188(6) Uani 1 1 d . . .
H1A H 0.3624 1.0055 1.0732 0.023 Uiso 1 1 calc R . .
H1B H 0.3454 0.9050 1.0611 0.023 Uiso 1 1 calc R . .
C2 C 0.3754(5) 0.93079(16) 1.13945(10) 0.0207(6) Uani 1 1 d . . .
H2A H 0.4359 0.9777 1.1611 0.025 Uiso 1 1 calc R . .
H2B H 0.2160 0.9286 1.1451 0.025 Uiso 1 1 calc R . .
C3 C 0.4772(5) 0.84571(17) 1.15519(10) 0.0196(6) Uani 1 1 d D . .
C4 C 0.7224(5) 0.84939(15) 1.14693(9) 0.0204(5) Uani 1 1 d . . .
H4A H 0.7856 0.8949 1.1692 0.024 Uiso 1 1 calc R . .
H4B H 0.7881 0.7938 1.1572 0.024 Uiso 1 1 calc R . .
C5 C 0.7761(4) 0.86802(15) 1.09067(9) 0.0163(5) Uani 1 1 d . . .
C6 C 0.9115(4) 0.81716(16) 1.06445(10) 0.0180(5) Uani 1 1 d . . .
H6 H 0.9739 0.7701 1.0827 0.022 Uiso 1 1 calc R . .
C7 C 0.9736(4) 0.82765(15) 1.00901(10) 0.0175(5) Uani 1 1 d . . .
H7A H 0.9028 0.7818 0.9883 0.021 Uiso 1 1 calc R . .
H7B H 1.1332 0.8204 1.0057 0.021 Uiso 1 1 calc R . .
C8 C 0.9091(4) 0.91521(16) 0.98665(10) 0.0146(5) Uani 1 1 d . . .
C9 C 0.6837(4) 0.94311(15) 1.00639(9) 0.0146(5) Uani 1 1 d . . .
C10 C 0.6675(4) 0.94714(15) 1.06667(9) 0.0155(5) Uani 1 1 d . . .
C11 C 0.6106(4) 1.02695(16) 0.97912(10) 0.0179(5) Uani 1 1 d . . .
H11A H 0.4594 1.0403 0.9898 0.022 Uiso 1 1 calc R . .
H11B H 0.7048 1.0747 0.9911 0.022 Uiso 1 1 calc R . .
C12 C 0.6198(4) 1.02259(17) 0.91946(10) 0.0176(5) Uani 1 1 d . . .
H12A H 0.5086 0.9814 0.9069 0.021 Uiso 1 1 calc R . .
H12B H 0.5845 1.0799 0.9049 0.021 Uiso 1 1 calc R . .
C13 C 0.8431(4) 0.99468(16) 0.90002(9) 0.0160(5) Uani 1 1 d . . .
C14 C 0.9018(4) 0.90981(16) 0.92775(10) 0.0148(5) Uani 1 1 d . . .
C15 C 1.1012(4) 0.87639(16) 0.89888(10) 0.0185(5) Uani 1 1 d . . .
H15A H 1.1126 0.8131 0.9019 0.022 Uiso 1 1 calc R . .
H15B H 1.2363 0.9028 0.9125 0.022 Uiso 1 1 calc R . .
C16 C 1.0606(5) 0.90353(17) 0.84228(10) 0.0218(6) Uani 1 1 d . . .
H16A H 1.0371 0.8523 0.8201 0.026 Uiso 1 1 calc R . .
H16B H 1.1869 0.9360 0.8286 0.026 Uiso 1 1 calc R . .
C17 C 0.8553(5) 0.96061(17) 0.84288(10) 0.0198(6) Uani 1 1 d . . .
C18 C 1.0128(4) 1.06545(16) 0.90775(10) 0.0195(6) Uani 1 1 d . . .
H18A H 0.9661 1.1176 0.8894 0.029 Uiso 1 1 calc R . .
H18B H 1.1533 1.0463 0.8939 0.029 Uiso 1 1 calc R . .
H18C H 1.0277 1.0779 0.9449 0.029 Uiso 1 1 calc R . .
C19 C 0.7800(5) 1.02846(15) 1.08857(9) 0.0198(5) Uani 1 1 d . . .
H19A H 0.7810 1.0259 1.1266 0.030 Uiso 1 1 calc R . .
H19B H 0.7001 1.0797 1.0773 0.030 Uiso 1 1 calc R . .
H19C H 0.9301 1.0313 1.0757 0.030 Uiso 1 1 calc R . .
C20 C 0.8498(5) 1.02922(18) 0.80143(10) 0.0248(7) Uani 1 1 d . . .
C21 C 0.6319(6) 1.0651(2) 0.78722(13) 0.0440(9) Uani 1 1 d . . .
H21A H 0.6513 1.1196 0.7687 0.066 Uiso 1 1 calc R . .
H21B H 0.5465 1.0749 0.8188 0.066 Uiso 1 1 calc R . .
H21C H 0.5551 1.0242 0.7648 0.066 Uiso 1 1 calc R . .
C22 C 0.4477(5) 0.29441(18) 0.77554(10) 0.0239(6) Uani 1 1 d D . .
C23 C 0.6466(5) 0.33121(19) 0.78807(11) 0.0305(7) Uani 1 1 d . . .
H23 H 0.7317 0.3576 0.7617 0.037 Uiso 1 1 calc R . .
C24 C 0.7223(5) 0.32979(17) 0.83880(10) 0.0246(6) Uani 1 1 d . . .
H24 H 0.8591 0.3548 0.8472 0.030 Uiso 1 1 calc R . .
C25 C 0.5972(4) 0.29165(17) 0.87713(9) 0.0189(5) Uani 1 1 d . . .
C26 C 0.3963(5) 0.25634(17) 0.86525(11) 0.0232(6) Uani 1 1 d . . .
H26 H 0.3098 0.2312 0.8918 0.028 Uiso 1 1 calc R . .
C27 C 0.3214(4) 0.25783(16) 0.81429(10) 0.0219(6) Uani 1 1 d . . .
H27 H 0.1834 0.2337 0.8060 0.026 Uiso 1 1 calc R . .
H1O H 0.455(6) 0.8598(17) 1.2262(9) 0.047(11) Uiso 1 1 d D . .
H3O H 0.289(4) 0.2602(16) 0.7206(10) 0.026(8) Uiso 1 1 d D . .
H3 H 0.407(4) 0.8033(15) 1.1345(9) 0.011(6) Uiso 1 1 d . . .
H8 H 1.013(4) 0.9545(16) 0.9965(9) 0.010(6) Uiso 1 1 d . . .
H9 H 0.588(4) 0.8994(15) 0.9953(9) 0.006(6) Uiso 1 1 d . . .
H14 H 0.781(4) 0.8707(15) 0.9187(9) 0.009(6) Uiso 1 1 d . . .
H17 H 0.737(5) 0.9297(16) 0.8379(10) 0.017(7) Uiso 1 1 d . . .

loop_
_atom_site_aniso_label
_atom_site_aniso_U_11
_atom_site_aniso_U_22
_atom_site_aniso_U_33
_atom_site_aniso_U_23
_atom_site_aniso_U_13
_atom_site_aniso_U_12
O1 0.0395(12) 0.0221(10) 0.0145(9) -0.0004(8) 0.0061(9) -0.0075(9)
O2 0.0376(13) 0.0389(13) 0.0287(12) 0.0131(10) 0.0027(10) -0.0078(11)
O3 0.0419(13) 0.0370(12) 0.0225(10) 0.0068(10) -0.0093(9) -0.0135(11)
I1 0.03551(10) 0.01915(8) 0.01754(8) -0.00037(7) -0.00454(7) -0.00090(7)
C1 0.0174(14) 0.0210(13) 0.0180(13) 0.0010(11) 0.0031(11) -0.0006(11)
C2 0.0211(13) 0.0222(13) 0.0187(13) -0.0014(11) 0.0059(11) -0.0032(11)
C3 0.0280(15) 0.0182(13) 0.0125(12) -0.0030(10) 0.0039(11) -0.0067(11)
C4 0.0273(14) 0.0179(11) 0.0159(12) 0.0007(9) -0.0028(11) 0.0000(11)
C5 0.0157(12) 0.0155(11) 0.0176(11) 0.0000(9) -0.0018(10) -0.0061(11)
C6 0.0176(13) 0.0138(11) 0.0225(13) 0.0029(10) -0.0029(10) 0.0004(10)
C7 0.0168(14) 0.0159(12) 0.0199(13) -0.0004(11) 0.0003(11) 0.0005(10)
C8 0.0141(14) 0.0125(13) 0.0170(13) -0.0011(10) 0.0002(10) -0.0034(10)
C9 0.0139(13) 0.0136(11) 0.0162(12) 0.0007(9) 0.0020(10) -0.0011(10)
C10 0.0163(14) 0.0153(12) 0.0148(11) -0.0012(10) 0.0016(9) -0.0008(10)
C11 0.0163(13) 0.0205(13) 0.0170(13) 0.0030(11) 0.0024(11) 0.0053(11)
C12 0.0167(13) 0.0188(13) 0.0172(13) 0.0036(10) 0.0002(11) 0.0007(11)
C13 0.0172(14) 0.0171(12) 0.0138(12) 0.0012(10) 0.0012(10) -0.0013(10)
C14 0.0127(13) 0.0138(12) 0.0177(13) -0.0016(10) 0.0005(10) -0.0028(10)
C15 0.0205(14) 0.0148(13) 0.0201(13) 0.0009(11) 0.0015(11) 0.0011(11)
C16 0.0270(15) 0.0181(13) 0.0203(14) -0.0025(11) 0.0079(12) 0.0024(12)
C17 0.0216(14) 0.0204(13) 0.0175(13) -0.0001(11) 0.0025(11) -0.0031(11)
C18 0.0216(14) 0.0172(13) 0.0196(13) 0.0013(11) 0.0006(11) -0.0008(11)
C19 0.0250(14) 0.0161(11) 0.0185(11) -0.0013(9) -0.0001(12) -0.0038(11)
C20 0.0388(18) 0.0218(14) 0.0137(13) -0.0023(11) 0.0030(12) 0.0028(13)
C21 0.049(2) 0.055(2) 0.0283(18) 0.0170(16) 0.0101(16) 0.0204(18)
C22 0.0310(15) 0.0190(13) 0.0217(13) 0.0017(12) -0.0042(11) 0.0001(13)
C23 0.0326(17) 0.0356(17) 0.0233(15) 0.0018(13) 0.0038(13) -0.0106(14)
C24 0.0206(13) 0.0287(13) 0.0245(13) 0.0005(11) -0.0025(12) -0.0075(12)
C25 0.0251(13) 0.0177(12) 0.0139(11) -0.0014(11) -0.0012(9) 0.0045(12)
C26 0.0247(15) 0.0211(13) 0.0237(14) -0.0018(11) 0.0057(12) -0.0025(11)
C27 0.0196(14) 0.0207(12) 0.0255(14) -0.0061(11) -0.0018(11) -0.0035(11)

loop_
_atom_type_symbol
_atom_type_description
_atom_type_scat_dispersion_real
_atom_type_scat_dispersion_imag
_atom_type_scat_source
C C 0.0033 0.0016 'International Tables Vol C Tables 4.2.6.8 and 6.1.1.4'
H H 0.0000 0.0000 'International Tables Vol C Tables 4.2.6.8 and 6.1.1.4'
O O 0.0106 0.0060 'International Tables Vol C Tables 4.2.6.8 and 6.1.1.4'
I I -0.4742 1.8119 'International Tables Vol C Tables 4.2.6.8 and 6.1.1.4'

loop_
_geom_angle_atom_site_label_1
_geom_angle_atom_site_label_2
_geom_angle_atom_site_label_3
_geom_angle
_geom_angle_site_symmetry_1
_geom_angle_site_symmetry_3
_geom_angle_publ_flag
C3 O1 H1O 109(2) . . ?
C22 O3 H3O 109.2(19) . . ?
C2 C1 C10 115.6(2) . . ?
C2 C1 H1A 108.4 . . ?
C10 C1 H1A 108.4 . . ?
C2 C1 H1B 108.4 . . ?
C10 C1 H1B 108.4 . . ?
H1A C1 H1B 107.4 . . ?
C3 C2 C1 109.6(2) . . ?
C3 C2 H2A 109.8 . . ?
C1 C2 H2A 109.8 . . ?
C3 C2 H2B 109.8 . . ?
C1 C2 H2B 109.8 . . ?
H2A C2 H2B 108.2 . . ?
O1 C3 C2 112.9(2) . . ?
O1 C3 C4 111.2(2) . . ?
C2 C3 C4 109.7(2) . . ?
O1 C3 H3 103.9(15) . . ?
C2 C3 H3 105.7(14) . . ?
C4 C3 H3 113.2(15) . . ?
C5 C4 C3 110.9(2) . . ?
C5 C4 H4A 109.5 . . ?
C3 C4 H4A 109.5 . . ?
C5 C4 H4B 109.5 . . ?
C3 C4 H4B 109.5 . . ?
H4A C4 H4B 108.0 . . ?
C6 C5 C4 120.5(2) . . ?
C6 C5 C10 123.0(2) . . ?
C4 C5 C10 116.5(2) . . ?
C5 C6 C7 125.6(2) . . ?
C5 C6 H6 117.2 . . ?
C7 C6 H6 117.2 . . ?
C6 C7 C8 113.1(2) . . ?
C6 C7 H7A 109.0 . . ?
C8 C7 H7A 109.0 . . ?
C6 C7 H7B 109.0 . . ?
C8 C7 H7B 109.0 . . ?
H7A C7 H7B 107.8 . . ?
C14 C8 C7 109.5(2) . . ?
C14 C8 C9 108.6(2) . . ?
C7 C8 C9 111.1(2) . . ?
C14 C8 H8 109.5(16) . . ?
C7 C8 H8 108.0(16) . . ?
C9 C8 H8 110.2(16) . . ?
C8 C9 C11 110.4(2) . . ?
C8 C9 C10 113.5(2) . . ?
C11 C9 C10 113.6(2) . . ?
C8 C9 H9 104.8(15) . . ?
C11 C9 H9 106.9(15) . . ?
C10 C9 H9 106.9(15) . . ?
C5 C10 C19 108.4(2) . . ?
C5 C10 C1 109.1(2) . . ?
C19 C10 C1 109.1(2) . . ?
C5 C10 C9 110.0(2) . . ?
C19 C10 C9 111.6(2) . . ?
C1 C10 C9 108.6(2) . . ?
C12 C11 C9 113.9(2) . . ?
C12 C11 H11A 108.8 . . ?
C9 C11 H11A 108.8 . . ?
C12 C11 H11B 108.8 . . ?
C9 C11 H11B 108.8 . . ?
H11A C11 H11B 107.7 . . ?
C13 C12 C11 112.0(2) . . ?
C13 C12 H12A 109.2 . . ?
C11 C12 H12A 109.2 . . ?
C13 C12 H12B 109.2 . . ?
C11 C12 H12B 109.2 . . ?
H12A C12 H12B 107.9 . . ?
C12 C13 C18 111.4(2) . . ?
C12 C13 C14 107.6(2) . . ?
C18 C13 C14 113.4(2) . . ?
C12 C13 C17 116.7(2) . . ?
C18 C13 C17 109.5(2) . . ?
C14 C13 C17 97.73(19) . . ?
C8 C14 C15 118.8(2) . . ?
C8 C14 C13 114.9(2) . . ?
C15 C14 C13 104.7(2) . . ?
C8 C14 H14 107.0(13) . . ?
C15 C14 H14 106.2(14) . . ?
C13 C14 H14 104.0(14) . . ?
C14 C15 C16 103.8(2) . . ?
C14 C15 H15A 111.0 . . ?
C16 C15 H15A 111.0 . . ?
C14 C15 H15B 111.0 . . ?
C16 C15 H15B 111.0 . . ?
H15A C15 H15B 109.0 . . ?
C15 C16 C17 106.3(2) . . ?
C15 C16 H16A 110.5 . . ?
C17 C16 H16A 110.5 . . ?
C15 C16 H16B 110.5 . . ?
C17 C16 H16B 110.5 . . ?
H16A C16 H16B 108.7 . . ?
C20 C17 C16 114.7(2) . . ?
C20 C17 C13 115.1(2) . . ?
C16 C17 C13 104.1(2) . . ?
C20 C17 H17 105.3(17) . . ?
C16 C17 H17 111.0(17) . . ?
C13 C17 H17 106.5(17) . . ?
C13 C18 H18A 109.5 . . ?
C13 C18 H18B 109.5 . . ?
H18A C18 H18B 109.5 . . ?
C13 C18 H18C 109.5 . . ?
H18A C18 H18C 109.5 . . ?
H18B C18 H18C 109.5 . . ?
C10 C19 H19A 109.5 . . ?
C10 C19 H19B 109.5 . . ?
H19A C19 H19B 109.5 . . ?
C10 C19 H19C 109.5 . . ?
H19A C19 H19C 109.5 . . ?
H19B C19 H19C 109.5 . . ?
O2 C20 C21 121.5(2) . . ?
O2 C20 C17 121.3(3) . . ?
C21 C20 C17 117.2(3) . . ?
C20 C21 H21A 109.5 . . ?
C20 C21 H21B 109.5 . . ?
H21A C21 H21B 109.5 . . ?
C20 C21 H21C 109.5 . . ?
H21A C21 H21C 109.5 . . ?
H21B C21 H21C 109.5 . . ?
O3 C22 C27 122.4(3) . . ?
O3 C22 C23 118.0(3) . . ?
C27 C22 C23 119.6(2) . . ?
C22 C23 C24 120.5(3) . . ?
C22 C23 H23 119.7 . . ?
C24 C23 H23 119.7 . . ?
C25 C24 C23 119.5(3) . . ?
C25 C24 H24 120.2 . . ?
C23 C24 H24 120.2 . . ?
C24 C25 C26 120.4(2) . . ?
C24 C25 I1 118.98(19) . . ?
C26 C25 I1 120.58(19) . . ?
C25 C26 C27 119.8(2) . . ?
C25 C26 H26 120.1 . . ?
C27 C26 H26 120.1 . . ?
C22 C27 C26 120.1(3) . . ?
C22 C27 H27 119.9 . . ?
C26 C27 H27 119.9 . . ?

loop_
_geom_bond_atom_site_label_1
_geom_bond_atom_site_label_2
_geom_bond_distance
_geom_bond_site_symmetry_2
_geom_bond_publ_flag
O1 C3 1.434(3) . ?
O1 H1O 0.791(18) . ?
O2 C20 1.210(4) . ?
O3 C22 1.363(3) . ?
O3 H3O 0.806(17) . ?
I1 C25 2.096(2) . ?
C1 C2 1.528(3) . ?
C1 C10 1.552(4) . ?
C1 H1A 0.9900 . ?
C1 H1B 0.9900 . ?
C2 C3 1.518(4) . ?
C2 H2A 0.9900 . ?
C2 H2B 0.9900 . ?
C3 C4 1.521(4) . ?
C3 H3 0.95(2) . ?
C4 C5 1.514(3) . ?
C4 H4A 0.9900 . ?
C4 H4B 0.9900 . ?
C5 C6 1.331(4) . ?
C5 C10 1.530(3) . ?
C6 C7 1.487(4) . ?
C6 H6 0.9500 . ?
C7 C8 1.530(3) . ?
C7 H7A 0.9900 . ?
C7 H7B 0.9900 . ?
C8 C14 1.520(3) . ?
C8 C9 1.536(4) . ?
C8 H8 0.92(3) . ?
C9 C11 1.547(3) . ?
C9 C10 1.557(3) . ?
C9 H9 0.94(3) . ?
C10 C19 1.547(3) . ?
C11 C12 1.539(3) . ?
C11 H11A 0.9900 . ?
C11 H11B 0.9900 . ?
C12 C13 1.522(3) . ?
C12 H12A 0.9900 . ?
C12 H12B 0.9900 . ?
C13 C18 1.528(4) . ?
C13 C14 1.543(3) . ?
C13 C17 1.566(3) . ?
C14 C15 1.523(3) . ?
C14 H14 0.99(3) . ?
C15 C16 1.538(4) . ?
C15 H15A 0.9900 . ?
C15 H15B 0.9900 . ?
C16 C17 1.541(4) . ?
C16 H16A 0.9900 . ?
C16 H16B 0.9900 . ?
C17 C20 1.509(4) . ?
C17 H17 0.88(3) . ?
C18 H18A 0.9800 . ?
C18 H18B 0.9800 . ?
C18 H18C 0.9800 . ?
C19 H19A 0.9800 . ?
C19 H19B 0.9800 . ?
C19 H19C 0.9800 . ?
C20 C21 1.494(4) . ?
C21 H21A 0.9800 . ?
C21 H21B 0.9800 . ?
C21 H21C 0.9800 . ?
C22 C27 1.386(4) . ?
C22 C23 1.386(4) . ?
C23 C24 1.387(4) . ?
C23 H23 0.9500 . ?
C24 C25 1.384(4) . ?
C24 H24 0.9500 . ?
C25 C26 1.384(4) . ?
C26 C27 1.391(4) . ?
C26 H26 0.9500 . ?
C27 H27 0.9500 . ?

loop_
_cod_related_entry_id
_cod_related_entry_database
_cod_related_entry_code
1 ChemSpider 30653644
